data_2234505
loop_
_publ_author_name
'Ferjani, Hel'
'Boughzala, Habib'
'Driss, Ahmed'

_publ_section_title
;
 Poly[bis(1-carbamoylguanidinium)
 [tri-\m-chlorido-dichloridobismuthate(III)]]
;
_journal_coeditor_code BG2453
_journal_issue 5
_journal_name_full 'Acta Crystallographica Section E'
_journal_page_first m615
_journal_paper_doi 10.1107/S1600536812015668
_journal_volume 68
_journal_year 2012
_chemical_formula_iupac '(C2 H7 N4 O)2 [Bi Cl5]'
_chemical_formula_moiety '2(C2 H7 N4 O +), Bi Cl5 2-'
_chemical_formula_sum 'C4 H14 Bi Cl5 N8 O2'
_chemical_formula_weight 592.46
_chemical_name_systematic
;
Poly[bis(1-carbamoylguanidinium) [tri-\m-chlorido-dichloridobismuthate(III)]]
;
_space_group_IT_number 62
_symmetry_cell_setting orthorhombic
_symmetry_space_group_name_Hall '-P 2ac 2n'
_symmetry_space_group_name_H-M 'P n m a'
_atom_sites_solution_hydrogens geom
_atom_sites_solution_primary direct
_atom_sites_solution_secondary difmap
_audit_creation_method SHELXL-97
_cell_angle_alpha 90.00
_cell_angle_beta 90.00
_cell_angle_gamma 90.00
_cell_formula_units_Z 4
_cell_length_a 7.3795(8)
_cell_length_b 20.706(4)
_cell_length_c 11.028(2)
_cell_measurement_reflns_used 25
_cell_measurement_temperature 298(2)
_cell_measurement_theta_max 15
_cell_measurement_theta_min 11
_cell_volume 1685.1(5)
_computing_cell_refinement 'CAD-4 EXPRESS (Duisenberg, 1992)'
_computing_data_collection 'CAD-4 EXPRESS (Duisenberg, 1992)'
_computing_data_reduction 'XCAD4 (Harms & Wocadlo, 1995)'
_computing_molecular_graphics 'DIAMOND (Brandenburg, 2008)'
_computing_publication_material 'publCIF (Westrip, 2010)'
_computing_structure_refinement 'SHELXL97 (Sheldrick, 2008)'
_computing_structure_solution 'SHELXS97 (Sheldrick, 2008)'
_diffrn_ambient_temperature 298(2)
_diffrn_measured_fraction_theta_full 0.993
_diffrn_measured_fraction_theta_max 0.993
_diffrn_measurement_device_type 'Enraf--Nonius CAD-4'
_diffrn_measurement_method 'Non-profiled omega/2theta scans'
_diffrn_radiation_monochromator graphite
_diffrn_radiation_source 'fine-focus sealed tube'
_diffrn_radiation_type MoK\a
_diffrn_radiation_wavelength 0.71073
_diffrn_reflns_av_R_equivalents 0.0179
_diffrn_reflns_av_sigmaI/netI 0.0204
_diffrn_reflns_limit_h_max 9
_diffrn_reflns_limit_h_min -1
_diffrn_reflns_limit_k_max 26
_diffrn_reflns_limit_k_min -2
_diffrn_reflns_limit_l_max 14
_diffrn_reflns_limit_l_min -1
_diffrn_reflns_number 2612
_diffrn_reflns_theta_full 27.02
_diffrn_reflns_theta_max 27.02
_diffrn_reflns_theta_min 2.09
_diffrn_standards_decay_% 5
_diffrn_standards_interval_time 120
_diffrn_standards_number 2
_exptl_absorpt_coefficient_mu 11.267
_exptl_absorpt_correction_T_max 0.0937
_exptl_absorpt_correction_T_min 0.0482
_exptl_absorpt_correction_type psi-scan
_exptl_absorpt_process_details
;
(North <i>et al.</i>, 1968)
;
_exptl_crystal_colour colourless
_exptl_crystal_density_diffrn 2.335
_exptl_crystal_density_method 'not measured'
_exptl_crystal_description prism
_exptl_crystal_F_000 1112
_exptl_crystal_size_max 0.53
_exptl_crystal_size_mid 0.25
_exptl_crystal_size_min 0.17
_refine_diff_density_max 3.029
_refine_diff_density_min -1.729
_refine_ls_extinction_coef 0.0022(2)
_refine_ls_extinction_expression Fc^*^=kFc[1+0.001xFc^2^\l^3^/sin(2\q)]^-1/4^
_refine_ls_extinction_method 'SHELXL97 (Sheldrick, 2008)'
_refine_ls_goodness_of_fit_ref 1.095
_refine_ls_hydrogen_treatment noref
_refine_ls_matrix_type full
_refine_ls_number_parameters 98
_refine_ls_number_reflns 1880
_refine_ls_number_restraints 0
_refine_ls_restrained_S_all 1.095
_refine_ls_R_factor_all 0.0371
_refine_ls_R_factor_gt 0.0292
_refine_ls_shift/su_max 0.001
_refine_ls_shift/su_mean 0.000
_refine_ls_structure_factor_coef Fsqd
_refine_ls_weighting_details 'calc w=1/[\s^2^(Fo^2^)+(0.0464P)^2^+4.6267P] where P=(Fo^2^+2Fc^2^)/3'
_refine_ls_weighting_scheme calc
_refine_ls_wR_factor_gt 0.0761
_refine_ls_wR_factor_ref 0.0798
_reflns_number_gt 1596
_reflns_number_total 1880
_reflns_threshold_expression I>2sigma(I)
_cod_data_source_file bg2453.cif
_cod_data_source_block I
_cod_database_code 2234505
_cod_database_fobs_code 2234505

loop_
_symmetry_equiv_pos_as_xyz
'x, y, z'
'-x+1/2, -y, z+1/2'
'x+1/2, -y+1/2, -z+1/2'
'-x, y+1/2, -z'
'-x, -y, -z'
'x-1/2, y, -z-1/2'
'-x-1/2, y-1/2, z-1/2'
'x, -y-1/2, z'

loop_
_atom_site_type_symbol
_atom_site_label
_atom_site_fract_x
_atom_site_fract_y
_atom_site_fract_z
_atom_site_U_iso_or_equiv
_atom_site_adp_type
_atom_site_calc_flag
_atom_site_refinement_flags
_atom_site_occupancy
_atom_site_symmetry_multiplicity
Bi Bi 0.62878(4) 0.2500 0.56736(2) 0.02190(13) Uani d S 1 2
Cl Cl1 0.6373(2) 0.38017(8) 0.56635(13) 0.0404(4) Uani d . 1 1
Cl Cl2 0.9594(3) 0.2500 0.7064(2) 0.0449(5) Uani d S 1 2
Cl Cl3 0.3456(3) 0.2500 0.4355(2) 0.0405(5) Uani d S 1 2
Cl Cl4 0.8594(3) 0.2500 0.3856(2) 0.0388(5) Uani d S 1 2
C C1 0.1598(8) 0.4240(3) 0.5363(6) 0.0334(13) Uani d . 1 1
C C2 0.1179(8) 0.4174(3) 0.3141(6) 0.0338(13) Uani d . 1 1
O O 0.2300(8) 0.4830(3) 0.5350(5) 0.0581(14) Uani d . 1 1
N N1 0.1374(9) 0.3932(3) 0.6381(6) 0.0543(17) Uani d . 1 1
H H1A 0.1681 0.4111 0.7054 0.065 Uiso calc R 1 1
H H1B 0.0918 0.3550 0.6381 0.065 Uiso calc R 1 1
N N2 0.1010(8) 0.3947(3) 0.4317(4) 0.0376(13) Uani d . 1 1
H H2 0.0473 0.3581 0.4402 0.045 Uiso calc R 1 1
N N3 0.1813(7) 0.4699(2) 0.2905(5) 0.0326(11) Uani d . 1 1
H H3A 0.1882 0.4825 0.2163 0.039 Uiso calc R 1 1
H H3B 0.2194 0.4946 0.3479 0.039 Uiso calc R 1 1
N N4 0.0551(9) 0.3755(3) 0.2320(5) 0.0490(15) Uani d . 1 1
H H4A 0.0580 0.3851 0.1562 0.059 Uiso calc R 1 1
H H4B 0.0118 0.3389 0.2550 0.059 Uiso calc R 1 1

loop_
_atom_site_aniso_label
_atom_site_aniso_U_11
_atom_site_aniso_U_22
_atom_site_aniso_U_33
_atom_site_aniso_U_12
_atom_site_aniso_U_13
_atom_site_aniso_U_23
Bi 0.02407(18) 0.02518(17) 0.01645(17) 0.000 0.00075(11) 0.000
Cl1 0.0613(11) 0.0279(7) 0.0319(8) -0.0047(7) -0.0009(7) 0.0008(5)
Cl2 0.0457(13) 0.0501(12) 0.0388(12) 0.000 -0.0197(11) 0.000
Cl3 0.0327(11) 0.0473(13) 0.0416(13) 0.000 -0.0128(9) 0.000
Cl4 0.0432(12) 0.0433(11) 0.0300(11) 0.000 0.0137(9) 0.000
C1 0.034(3) 0.036(3) 0.030(3) 0.000(2) 0.004(3) 0.002(3)
C2 0.035(3) 0.035(3) 0.031(3) 0.002(2) 0.007(2) -0.003(2)
O 0.065(4) 0.049(3) 0.060(3) -0.005(3) -0.003(3) 0.002(3)
N1 0.071(4) 0.058(4) 0.033(3) -0.015(3) -0.005(3) 0.010(3)
N2 0.052(3) 0.028(3) 0.033(3) -0.008(2) 0.003(2) 0.0019(19)
N3 0.049(3) 0.027(2) 0.022(2) -0.010(2) 0.003(2) 0.007(2)
N4 0.071(4) 0.047(3) 0.029(3) -0.017(3) 0.008(3) -0.007(2)

loop_
_atom_type_symbol
_atom_type_description
_atom_type_scat_dispersion_real
_atom_type_scat_dispersion_imag
_atom_type_scat_source
C C 0.0033 0.0016 'International Tables Vol C Tables 4.2.6.8 and 6.1.1.4'
H H 0.0000 0.0000 'International Tables Vol C Tables 4.2.6.8 and 6.1.1.4'
Bi Bi -4.1077 10.2566 'International Tables Vol C Tables 4.2.6.8 and 6.1.1.4'
Cl Cl 0.1484 0.1585 'International Tables Vol C Tables 4.2.6.8 and 6.1.1.4'
N N 0.0061 0.0033 'International Tables Vol C Tables 4.2.6.8 and 6.1.1.4'
O O 0.0106 0.0060 'International Tables Vol C Tables 4.2.6.8 and 6.1.1.4'

loop_
_geom_angle_atom_site_label_1
_geom_angle_atom_site_label_2
_geom_angle_atom_site_label_3
_geom_angle_site_symmetry_1
_geom_angle_site_symmetry_3
_geom_angle
Cl3 Bi Cl4 . . 95.50(10)
Cl3 Bi Cl1 . 8_565 90.96(4)
Cl4 Bi Cl1 . 8_565 88.95(3)
Cl3 Bi Cl1 . . 90.96(4)
Cl4 Bi Cl1 . . 88.95(4)
Cl1 Bi Cl1 8_565 . 177.28(8)
Cl3 Bi Cl2 . 6_557 98.22(9)
Cl4 Bi Cl2 . 6_557 166.28(8)
Cl1 Bi Cl2 8_565 6_557 90.81(3)
Cl1 Bi Cl2 . 6_557 90.81(3)
Cl3 Bi Cl2 . . 177.32(7)
Cl4 Bi Cl2 . . 81.82(10)
Cl1 Bi Cl2 8_565 . 88.99(4)
Cl1 Bi Cl2 . . 88.99(4)
Cl2 Bi Cl2 6_557 . 84.47(6)
Bi Cl2 Bi 6_657 . 148.77(10)
N1 C1 O . . 120.6(7)
N1 C1 N2 . . 117.9(6)
O C1 N2 . . 121.4(6)
N3 C2 N4 . . 124.7(6)
N3 C2 N2 . . 122.7(6)
N4 C2 N2 . . 112.6(5)
C1 N1 H1A . . 120.0
C1 N1 H1B . . 120.0
H1A N1 H1B . . 120.0
C1 N2 C2 . . 127.5(6)
C1 N2 H2 . . 116.3
C2 N2 H2 . . 116.3
C2 N3 H3A . . 120.0
C2 N3 H3B . . 120.0
H3A N3 H3B . . 120.0
C2 N4 H4A . . 120.0
C2 N4 H4B . . 120.0
H4A N4 H4B . . 120.0

loop_
_geom_bond_atom_site_label_1
_geom_bond_atom_site_label_2
_geom_bond_site_symmetry_2
_geom_bond_distance
Bi Cl3 . 2.546(3)
Bi Cl4 . 2.630(2)
Bi Cl1 8_565 2.6961(17)
Bi Cl1 . 2.6962(17)
Bi Cl2 6_557 2.791(2)
Bi Cl2 . 2.881(3)
Cl2 Bi 6_657 2.791(2)
C1 N1 . 1.302(9)
C1 O . 1.327(8)
C1 N2 . 1.373(8)
C2 N3 . 1.213(8)
C2 N4 . 1.337(8)
C2 N2 . 1.384(8)
N1 H1A . 0.8600
N1 H1B . 0.8600
N2 H2 . 0.8600
N3 H3A . 0.8600
N3 H3B . 0.8600
N4 H4A . 0.8600
N4 H4B . 0.8600

loop_
_geom_hbond_atom_site_label_D
_geom_hbond_atom_site_label_H
_geom_hbond_atom_site_label_A
_geom_hbond_site_symmetry_A
_geom_hbond_distance_DH
_geom_hbond_distance_HA
_geom_hbond_distance_DA
_geom_hbond_angle_DHA
N1 H1A Cl1 6_557 0.86 2.607 3.271(8) 134.77
N1 H1B Cl2 1_455 0.86 2.499 3.329(7) 162.41
N2 H2 Cl4 1_455 0.86 2.702 3.524(7) 160.39
N3 H3A O 2_564 0.86 2.21 3.053(8) 167
N3 H3B O . 0.86 2.08 2.734(8) 132
N4 H4A Cl1 6_556 0.86 2.525 3.347(7) 160.30
N4 H4B Cl4 1_455 0.86 2.594 3.421(7) 161.75
